data_2102697
loop_
_publ_author_name
'Loehlin, James H.'
'Okasako, Elizabeth L. N.'

_publ_section_title
;
 Analysis of structures with saturated hydrogen bonding
;
_journal_issue 1
_journal_name_full 'Acta Crystallographica Section B'
_journal_page_first 132
_journal_page_last 141
_journal_paper_doi 10.1107/S0108768106045046
_journal_volume 63
_journal_year 2007
_chemical_formula_moiety ' C6 H8 N2 , C8 H18 O2 '
_chemical_formula_sum 'C14 H26 N2 O2'
_chemical_formula_weight 254.37
_chemical_name_systematic
;
1,4-phenylenediamine.1,8-octanediol (1/1)
;
_space_group_IT_number 15
_symmetry_cell_setting monoclinic
_symmetry_space_group_name_Hall '-C 2yc'
_symmetry_space_group_name_H-M 'C 1 2/c 1'
_atom_sites_solution_hydrogens geom
_atom_sites_solution_primary direct
_audit_creation_method CRYSTALS_ver_12-03-99
_cell_angle_alpha 90
_cell_angle_beta 101.773(5)
_cell_angle_gamma 90
_cell_formula_units_Z 4
_cell_length_a 36.190(6)
_cell_length_b 5.1258(8)
_cell_length_c 8.2222(13)
_cell_measurement_reflns_used 1776
_cell_measurement_temperature 293
_cell_measurement_theta_max 27.9
_cell_measurement_theta_min 1.15
_cell_volume 1493.2(4)
_computing_cell_refinement
;
 SAINT
;
_computing_data_collection
;
Bruker SMART CCD
;
_computing_data_reduction
;
 SAINT
;
_computing_molecular_graphics
;
 CAMERON (Watkin et al 1996)
;
_computing_publication_material
;
 CRYSTALS (Watkin et al 2001)
;
_computing_structure_refinement
;
 CRYSTALS (Watkin et al 2001)
;
_computing_structure_solution
;
 SIR92 (Altomare et al, 1994)
;
_diffrn_ambient_temperature 293
_diffrn_measured_fraction_theta_full 0.995
_diffrn_measured_fraction_theta_max 0.992
_diffrn_measurement_device_type
;
Bruker CCD
;
_diffrn_measurement_method \w/2\q
_diffrn_radiation_monochromator graphite
_diffrn_radiation_type 'Mo K\a'
_diffrn_radiation_wavelength 0.71073
_diffrn_reflns_av_R_equivalents 0.02
_diffrn_reflns_limit_h_max 44
_diffrn_reflns_limit_h_min -47
_diffrn_reflns_limit_k_max 6
_diffrn_reflns_limit_k_min -6
_diffrn_reflns_limit_l_max 10
_diffrn_reflns_limit_l_min -7
_diffrn_reflns_number 5234
_diffrn_reflns_theta_full 27.752
_diffrn_reflns_theta_max 27.892
_diffrn_reflns_theta_min 1.149
_diffrn_standards_decay_% 0.00
_diffrn_standards_interval_count 0
_diffrn_standards_interval_time 0
_diffrn_standards_number 0
_exptl_absorpt_coefficient_mu 0.075
_exptl_absorpt_correction_T_max 1.00
_exptl_absorpt_correction_T_min 1.00
_exptl_absorpt_correction_type none
_exptl_crystal_colour ' colorless '
_exptl_crystal_density_diffrn 1.131
_exptl_crystal_density_meas ?
_exptl_crystal_description ' prism '
_exptl_crystal_F_000 560.000
_exptl_crystal_size_max 0.75
_exptl_crystal_size_mid 0.30
_exptl_crystal_size_min 0.25
_refine_diff_density_max 0.24
_refine_diff_density_min -0.27
_refine_ls_extinction_coef 190.(8)
_refine_ls_extinction_method 'Larson 1970 Crystallographic Computing eq 22'
_refine_ls_goodness_of_fit_ref 1.0326
_refine_ls_hydrogen_treatment mixed
_refine_ls_matrix_type full
_refine_ls_number_parameters 95
_refine_ls_number_reflns 1087
_refine_ls_R_factor_all 0.0538
_refine_ls_R_factor_gt 0.0379
_refine_ls_shift/su_max 0.000289
_refine_ls_structure_factor_coef Fsqd
_refine_ls_weighting_details
;
Method = Prince modified Chebychev polynomial, (Watkin, 1994)
 W = [weight] * [1-(deltaF/6*sigmaF)^2]^2
 6.89 9.46 3.19
;
_refine_ls_weighting_scheme calc
_refine_ls_wR_factor_all 0.0967
_refine_ls_wR_factor_gt 0.0940
_refine_ls_wR_factor_ref 0.0940
_reflns_number_gt 1087
_reflns_number_total 1776
_reflns_threshold_expression I>3.00u(I)
_cod_data_source_file gp5014.cif
_cod_data_source_block PDA8DO
_cod_depositor_comments
;
The following automatic conversions were performed:
'_symmetry_cell_setting' value 'Monoclinic' changed to 'monoclinic'
according to '/home/saulius/struct/CIF-dictionaries/cif_core.dic'
dictionary named 'cif_core.dic' version 2.4.1 from 2010-06-29.

Automatic conversion script
Id: cif_fix_enum 1527 2010-12-29 10:47:43Z saulius 

The following automatic conversions were performed:

'_chemical_melting_point' value 'not measured' was changed to '?' -
the value is undefined or not given.

Automatic conversion script
Id: cif_fix_values 1646 2011-03-28 12:23:43Z adriana 

The following automatic conversions were performed:

'_chemical_melting_point' value 'not measured' was changed to '?' -
the value is undefined or not given.

'_symmetry_cell_setting' value
'Monoclinic' changed to 'monoclinic' according to
/home/saulius/struct/CIF-dictionaries/cif_core.dic dictionary named
'cif_core.dic' version 2.4.1 from 2010-06-29.

Automatic conversion script
Id: cif_fix_values 1715 2011-07-08 13:25:40Z adriana 
;
_cod_original_sg_symbol_H-M 'C 1 2/c 1 '
_cod_original_formula_sum ' C14 H26 N2 O2 '
_cod_database_code 2102697
_cod_database_fobs_code 2102697

loop_
_symmetry_equiv_pos_as_xyz
x,y,z
-x,-y,-z
x+1/2,y+1/2,z
-x+1/2,-y+1/2,-z
-x,y,-z+1/2
x,-y,z+1/2
-x+1/2,y+1/2,-z+1/2
x+1/2,-y+1/2,z+1/2

loop_
_atom_site_type_symbol
_atom_site_label
_atom_site_fract_x
_atom_site_fract_y
_atom_site_fract_z
_atom_site_U_iso_or_equiv
_atom_site_adp_type
_atom_site_occupancy
N N1 0.32792(3) 0.2021(3) 1.00887(18) 0.0448 Uani 1.0000
C C2 0.28841(4) 0.2226(3) 1.00136(15) 0.0346 Uani 1.0000
C C3 0.26785(4) 0.4209(3) 0.91157(17) 0.0391 Uani 1.0000
C C4 0.22977(4) 0.4478(3) 0.91022(17) 0.0391 Uani 1.0000
O O5 0.35756(3) 0.3484(3) 0.68578(16) 0.0546 Uani 1.0000
C C6 0.39484(4) 0.4139(3) 0.7663(2) 0.0476 Uani 1.0000
C C7 0.41645(4) 0.1679(3) 0.8227(2) 0.0471 Uani 1.0000
C C8 0.45699(4) 0.2208(3) 0.9096(2) 0.0482 Uani 1.0000
C C9 0.47959(4) -0.0260(3) 0.9577(2) 0.0488 Uani 1.0000
H H31 0.28063(4) 0.5466(3) 0.84806(17) 0.0484 Uiso 1.0000
H H41 0.21513(4) 0.5911(3) 0.84384(17) 0.0469 Uiso 1.0000
H H61 0.40752(4) 0.5104(3) 0.6873(2) 0.0578 Uiso 1.0000
H H62 0.39414(4) 0.5263(3) 0.8651(2) 0.0578 Uiso 1.0000
H H71 0.41672(4) 0.0570(3) 0.7229(2) 0.0564 Uiso 1.0000
H H72 0.40328(4) 0.0726(3) 0.9006(2) 0.0564 Uiso 1.0000
H H81 0.46965(4) 0.3252(3) 0.8339(2) 0.0573 Uiso 1.0000
H H82 0.45663(4) 0.3234(3) 1.0127(2) 0.0573 Uiso 1.0000
H H91 0.47944(4) -0.1304(3) 0.8549(2) 0.0581 Uiso 1.0000
H H92 0.46723(4) -0.1284(3) 1.0354(2) 0.0581 Uiso 1.0000
H H1 0.3340(5) 0.230(4) 0.913(3) 0.057(6) Uiso 1.0000
H H2 0.3479(5) 0.492(4) 0.629(3) 0.055(5) Uiso 1.0000
H H3 0.3376(5) 0.041(4) 1.052(3) 0.059(5) Uiso 1.0000

loop_
_atom_site_aniso_label
_atom_site_aniso_U_11
_atom_site_aniso_U_22
_atom_site_aniso_U_33
_atom_site_aniso_U_12
_atom_site_aniso_U_13
_atom_site_aniso_U_23
N1 0.0327(6) 0.0516(8) 0.0484(7) -0.0016(5) 0.0042(5) -0.0038(6)
C2 0.0333(6) 0.0354(7) 0.0331(6) -0.0038(5) 0.0018(5) -0.0065(5)
C3 0.0420(7) 0.0362(7) 0.0391(7) -0.0054(5) 0.0083(5) 0.0022(5)
C4 0.0422(7) 0.0356(6) 0.0370(6) 0.0023(6) 0.0023(5) 0.0036(5)
O5 0.0348(6) 0.0534(7) 0.0681(7) 0.0012(5) -0.0069(5) 0.0157(6)
C6 0.0346(7) 0.0483(8) 0.0555(9) 0.0025(6) -0.0013(6) 0.0097(7)
C7 0.0322(7) 0.0483(8) 0.0576(9) 0.0057(6) 0.0018(6) 0.0058(7)
C8 0.0329(7) 0.0523(9) 0.0558(8) 0.0073(6) 0.0007(6) 0.0015(7)
C9 0.0325(7) 0.0538(9) 0.0575(9) 0.0087(6) 0.0032(6) 0.0039(7)

loop_
_atom_type_symbol
_atom_type_scat_dispersion_real
_atom_type_scat_dispersion_imag
_atom_type_scat_source
'C   ' 0.0033 0.0016 International_Tables_Vol_IV_Table_2.2B
'H   ' 0.0000 0.0000 International_Tables_Vol_IV_Table_2.2B
'N   ' 0.0061 0.0033 International_Tables_Vol_IV_Table_2.2B
'O   ' 0.0106 0.0060 International_Tables_Vol_IV_Table_2.2B

loop_
_geom_angle_atom_site_label_1
_geom_angle_atom_site_label_2
_geom_angle_atom_site_label_3
_geom_angle_site_symmetry_1
_geom_angle_site_symmetry_3
_geom_angle
_geom_angle_publ_flag
C2 N1 H1 . . 112.6(13) no
C2 N1 H3 . . 112.2(11) no
H1 N1 H3 . . 110.1(17) no
N1 C2 C3 . . 120.33(13) yes
N1 C2 C4 . 4_557 120.77(13) yes
C3 C2 C4 . 4_557 118.84(12) yes
C2 C3 C4 . . 120.35(12) yes
C2 C3 H31 . . 119.79(8) no
C4 C3 H31 . . 119.86(8) no
C2 C4 C3 4_557 . 120.81(13) yes
C2 C4 H41 4_557 . 119.58(8) no
C3 C4 H41 . . 119.61(8) no
C6 O5 H2 . . 106.3(12) no
O5 C6 C7 . . 109.32(13) yes
O5 C6 H61 . . 109.46(8) no
C7 C6 H61 . . 109.64(9) no
O5 C6 H62 . . 109.67(9) no
C7 C6 H62 . . 109.27(9) no
H61 C6 H62 . . 109.467 no
C6 C7 C8 . . 112.72(14) yes
C6 C7 H71 . . 108.35(9) no
C8 C7 H71 . . 108.48(9) no
C6 C7 H72 . . 108.71(9) no
C8 C7 H72 . . 109.07(9) no
H71 C7 H72 . . 109.467 no
C7 C8 C9 . . 113.07(13) yes
C7 C8 H81 . . 108.91(9) no
C9 C8 H81 . . 108.54(9) no
C7 C8 H82 . . 108.30(9) no
C9 C8 H82 . . 108.50(10) no
H81 C8 H82 . . 109.467 no
C8 C9 C9 . 2_657 113.28(18) yes
C8 C9 H91 . . 108.50(10) no
C9 C9 H91 2_657 . 108.46(13) no
C8 C9 H92 . . 108.50(9) no
C9 C9 H92 2_657 . 108.61(13) no
H91 C9 H92 . . 109.467 no

loop_
_geom_bond_atom_site_label_1
_geom_bond_atom_site_label_2
_geom_bond_site_symmetry_2
_geom_bond_distance
_geom_bond_publ_flag
N1 C2 . 1.4222(17) yes
N1 H1 . 0.88(2) no
N1 H3 . 0.94(2) no
C2 C3 . 1.3814(18) yes
C2 C4 4_557 1.386(2) yes
C3 C4 . 1.3825(19) yes
C3 H31 . 1.000 no
C4 H41 . 1.000 no
O5 C6 . 1.4167(17) yes
O5 H2 . 0.90(2) no
C6 C7 . 1.506(2) yes
C6 H61 . 1.000 no
C6 H62 . 1.000 no
C7 C8 . 1.520(2) yes
C7 H71 . 1.000 no
C7 H72 . 1.000 no
C8 C9 . 1.514(2) yes
C8 H81 . 1.000 no
C8 H82 . 1.000 no
C9 C9 2_657 1.523(3) yes
C9 H91 . 1.000 no
C9 H92 . 1.000 no
